data_7233734
loop_
_publ_author_name
'Enrico Marchi'
'Mirko Locritani'
'Massimo Baroncini'
'Giacomo Bergamini'
'Riccardo Sinisi'
'Magda Monari'
'Chiara Botta'
'Wojciech Mroz'
'Marco Bandini'
'Paola Ceroni'
'Vincenzo Balzani'

_publ_section_title
;
 Blue and highly emitting [Ir(IV)] complexes by an efficient photoreaction
 of yellow luminescent [Ir(III)] complexes
;
_journal_name_full 'Journal of Materials Chemistry C'
_journal_page_first 4461
_journal_page_last 4467
_journal_paper_doi 10.1039/C4TC00278D
_journal_volume 2
_journal_year 2014
_chemical_formula_sum 'C30 H23 Cl2 F4 Ir N4 O2'
_chemical_formula_weight 810.62
_space_group_IT_number 14
_space_group_name_Hall '-P 2ybc'
_space_group_name_H-M_alt 'P 1 21/c 1'
_symmetry_cell_setting monoclinic
_symmetry_space_group_name_H-M 'P 1 21/c 1'
_atom_sites_solution_hydrogens geom
_atom_sites_solution_primary direct
_atom_sites_solution_secondary difmap
_cell_angle_alpha 90.00
_cell_angle_beta 102.6410(10)
_cell_angle_gamma 90.00
_cell_formula_units_Z 4
_cell_length_a 9.9118(4)
_cell_length_b 18.8734(9)
_cell_length_c 15.8937(7)
_cell_measurement_temperature 296(2)
_cell_volume 2901.2(2)
_computing_cell_refinement 'Bruker SAINT'
_computing_data_collection 'Bruker APEX2'
_computing_data_reduction 'Bruker SAINT'
_computing_molecular_graphics 'Bruker SHELXTL'
_computing_publication_material 'Bruker SHELXTL'
_computing_structure_refinement 'SHELXL-97 (Sheldrick, 2008)'
_computing_structure_solution 'SHELXS-97 (Sheldrick, 2008)'
_diffrn_ambient_temperature 296(2)
_diffrn_measured_fraction_theta_full 0.991
_diffrn_measured_fraction_theta_max 0.991
_diffrn_measurement_device_type 'Bruker APEX-II CCD'
_diffrn_measurement_method '\f and \w scans'
_diffrn_radiation_monochromator graphite
_diffrn_radiation_source 'fine-focus sealed tube'
_diffrn_radiation_type MoK\a
_diffrn_radiation_wavelength 0.71073
_diffrn_reflns_av_R_equivalents 0.0411
_diffrn_reflns_av_sigmaI/netI 0.0327
_diffrn_reflns_limit_h_max 13
_diffrn_reflns_limit_h_min -12
_diffrn_reflns_limit_k_max 24
_diffrn_reflns_limit_k_min -24
_diffrn_reflns_limit_l_max 20
_diffrn_reflns_limit_l_min -20
_diffrn_reflns_number 32157
_diffrn_reflns_theta_full 27.87
_diffrn_reflns_theta_max 27.87
_diffrn_reflns_theta_min 2.53
_exptl_absorpt_coefficient_mu 4.848
_exptl_absorpt_correction_T_max 0.879
_exptl_absorpt_correction_T_min 0.678
_exptl_absorpt_correction_type multi-scan
_exptl_absorpt_process_details SADABS
_exptl_crystal_colour pale-yellow
_exptl_crystal_density_diffrn 1.856
_exptl_crystal_density_method 'not measured'
_exptl_crystal_description platelet
_exptl_crystal_F_000 1576
_exptl_crystal_size_max 0.20
_exptl_crystal_size_mid 0.10
_exptl_crystal_size_min 0.05
_refine_diff_density_max 1.244
_refine_diff_density_min -0.628
_refine_diff_density_rms 0.094
_refine_ls_extinction_method none
_refine_ls_goodness_of_fit_ref 1.019
_refine_ls_hydrogen_treatment mixed
_refine_ls_matrix_type full
_refine_ls_number_parameters 391
_refine_ls_number_reflns 6838
_refine_ls_number_restraints 1
_refine_ls_restrained_S_all 1.019
_refine_ls_R_factor_all 0.0410
_refine_ls_R_factor_gt 0.0250
_refine_ls_shift/su_max 0.002
_refine_ls_shift/su_mean 0.000
_refine_ls_structure_factor_coef Fsqd
_refine_ls_weighting_details 'calc w=1/[\s^2^(Fo^2^)+(0.0332P)^2^+0.7827P] where P=(Fo^2^+2Fc^2^)/3'
_refine_ls_weighting_scheme calc
_refine_ls_wR_factor_gt 0.0587
_refine_ls_wR_factor_ref 0.0648
_reflns_number_gt 5206
_reflns_number_total 6838
_reflns_threshold_expression >2sigma(I)
_cod_data_source_file 1000002.cif
_cod_data_source_block PCOD1000002
_cod_depositor_comments
;
The following automatic conversions were performed:

data item '_symmetry_cell_setting' value 'Monoclinic' was changed to
'monoclinic' in accordance with the built-in table derived from the
CIF Core dictionary named 'cif_core.dic' version 2.4.5 last updated
on 2014-11-21.

Automatic conversion script
Id: cif_fix_values 6909 2019-04-08 15:41:33Z antanas 
;
_cod_original_sg_symbol_H-M P2(1)/c
_cod_database_code 7233734

loop_
_symmetry_equiv_pos_as_xyz
'x, y, z'
'-x, y+1/2, -z+1/2'
'-x, -y, -z'
'x, -y-1/2, z-1/2'

loop_
_atom_site_label
_atom_site_type_symbol
_atom_site_fract_x
_atom_site_fract_y
_atom_site_fract_z
_atom_site_U_iso_or_equiv
_atom_site_adp_type
_atom_site_occupancy
_atom_site_symmetry_multiplicity
_atom_site_calc_flag
_atom_site_refinement_flags
_atom_site_disorder_assembly
_atom_site_disorder_group
Ir Ir 0.831635(12) 0.874757(7) 0.700998(8) 0.03030(5) Uani 1 1 d . . .
F1 F 0.5850(3) 1.11849(13) 0.56870(18) 0.0739(8) Uani 1 1 d . . .
F2 F 0.6249(3) 1.07711(14) 0.86175(16) 0.0731(8) Uani 1 1 d . . .
C1 C 0.7454(3) 0.97080(17) 0.7001(2) 0.0335(7) Uani 1 1 d . . .
C2 C 0.7221(4) 0.99284(19) 0.7808(2) 0.0376(8) Uani 1 1 d . . .
C3 C 0.6518(4) 1.0559(2) 0.7855(2) 0.0446(9) Uani 1 1 d . . .
C4 C 0.6046(4) 1.0992(2) 0.7159(3) 0.0498(10) Uani 1 1 d . . .
H4 H 0.5583 1.1413 0.7207 0.060 Uiso 1 1 calc R . .
C5 C 0.6300(4) 1.0765(2) 0.6389(3) 0.0466(9) Uani 1 1 d . . .
C6 C 0.6982(4) 1.0151(2) 0.6291(2) 0.0417(8) Uani 1 1 d . . .
H6 H 0.7132 1.0027 0.5753 0.050 Uiso 1 1 calc R . .
N3 N 0.8227(3) 0.88240(15) 0.82718(19) 0.0372(7) Uani 1 1 d . . .
C11 C 0.8699(4) 0.8322(2) 0.8865(2) 0.0490(10) Uani 1 1 d . . .
H11 H 0.9041 0.7903 0.8685 0.059 Uiso 1 1 calc R . .
C9 C 0.8206(6) 0.9027(3) 0.9984(3) 0.0788(16) Uani 1 1 d . . .
H9 H 0.8212 0.9099 1.0563 0.095 Uiso 1 1 calc R . .
C10 C 0.8699(5) 0.8402(3) 0.9719(3) 0.0661(13) Uani 1 1 d . . .
H10 H 0.9024 0.8043 1.0112 0.079 Uiso 1 1 calc R . .
N1 N 0.9136(3) 0.76978(16) 0.70921(19) 0.0375(7) Uani 1 1 d . . .
N2 N 0.6335(3) 0.82574(16) 0.67539(19) 0.0368(6) Uani 1 1 d . . .
O2 O 0.9184(3) 0.65082(14) 0.70066(17) 0.0498(7) Uani 1 1 d . . .
O1 O 0.4708(3) 0.74184(15) 0.6648(2) 0.0575(8) Uani 1 1 d . . .
C25 C 0.8414(4) 0.7111(2) 0.6986(2) 0.0377(8) Uani 1 1 d . . .
C27 C 0.6084(4) 0.7584(2) 0.6767(2) 0.0388(8) Uani 1 1 d . . .
C29 C 0.5035(4) 0.8649(2) 0.6653(3) 0.0565(11) Uani 1 1 d . . .
H29A H 0.4908 0.8968 0.6163 0.068 Uiso 1 1 calc R . .
H29B H 0.5010 0.8921 0.7167 0.068 Uiso 1 1 calc R . .
C26 C 0.6994(4) 0.7017(2) 0.6868(3) 0.0428(9) Uani 1 1 d D . .
H100 H 0.667(4) 0.6534(12) 0.678(2) 0.051 Uiso 1 1 d D . .
C23 C 1.0594(4) 0.7515(2) 0.7129(3) 0.0584(11) Uani 1 1 d . . .
H23A H 1.1195 0.7720 0.7635 0.070 Uiso 1 1 calc R . .
H23B H 1.0883 0.7682 0.6618 0.070 Uiso 1 1 calc R . .
C24 C 1.0618(4) 0.6722(3) 0.7173(3) 0.0629(12) Uani 1 1 d . . .
H24A H 1.1071 0.6526 0.6742 0.075 Uiso 1 1 calc R . .
H24B H 1.1104 0.6562 0.7738 0.075 Uiso 1 1 calc R . .
N4 N 0.8526(3) 0.87527(14) 0.57630(18) 0.0340(6) Uani 1 1 d . . .
C17 C 1.0664(3) 0.92827(18) 0.6393(2) 0.0359(8) Uani 1 1 d . . .
C14 C 0.8965(5) 0.8744(2) 0.4112(3) 0.0561(11) Uani 1 1 d . . .
H14 H 0.9117 0.8742 0.3555 0.067 Uiso 1 1 calc R . .
F3 F 1.2438(2) 0.96733(14) 0.57112(15) 0.0607(6) Uani 1 1 d . . .
C15 C 0.9960(4) 0.9005(2) 0.4781(2) 0.0492(10) Uani 1 1 d . . .
H15 H 1.0787 0.9177 0.4676 0.059 Uiso 1 1 calc R . .
C12 C 0.7563(4) 0.8501(2) 0.5100(2) 0.0435(9) Uani 1 1 d . . .
H12 H 0.6737 0.8330 0.5207 0.052 Uiso 1 1 calc R . .
C13 C 0.7756(5) 0.8487(2) 0.4266(3) 0.0523(10) Uani 1 1 d . . .
H13 H 0.7076 0.8307 0.3818 0.063 Uiso 1 1 calc R . .
C16 C 0.9735(4) 0.90131(19) 0.5614(2) 0.0364(8) Uani 1 1 d . . .
C18 C 1.1938(4) 0.9597(2) 0.6437(2) 0.0422(9) Uani 1 1 d . . .
F4 F 1.3071(2) 1.00121(15) 0.86691(16) 0.0684(7) Uani 1 1 d . . .
C7 C 0.7712(4) 0.9438(2) 0.8528(2) 0.0417(8) Uani 1 1 d . . .
C8 C 0.7706(5) 0.9541(3) 0.9391(3) 0.0649(13) Uani 1 1 d . . .
H8 H 0.7362 0.9961 0.9567 0.078 Uiso 1 1 calc R . .
C22 C 1.0183(3) 0.92099(18) 0.7167(2) 0.0346(7) Uani 1 1 d . . .
C21 C 1.1011(4) 0.9464(2) 0.7931(2) 0.0415(8) Uani 1 1 d . . .
H21 H 1.0719 0.9425 0.8447 0.050 Uiso 1 1 calc R . .
C20 C 1.2256(4) 0.9772(2) 0.7915(3) 0.0454(9) Uani 1 1 d . . .
C28 C 0.3949(4) 0.8077(2) 0.6507(4) 0.0713(14) Uani 1 1 d . . .
H28A H 0.3348 0.8125 0.6910 0.086 Uiso 1 1 calc R . .
H28B H 0.3392 0.8100 0.5925 0.086 Uiso 1 1 calc R . .
C19 C 1.2759(4) 0.9854(2) 0.7183(3) 0.0465(9) Uani 1 1 d . . .
H19 H 1.3605 1.0070 0.7192 0.056 Uiso 1 1 calc R . .
Cl1 Cl 0.7574(3) 0.18927(19) 0.03835(16) 0.1878(13) Uani 1 1 d . . .
Cl2 Cl 0.5218(3) 0.19902(15) 0.11177(18) 0.1754(10) Uani 1 1 d . . .
C30 C 0.5903(8) 0.1648(5) 0.0322(5) 0.138(3) Uani 1 1 d . . .
H30A H 0.5349 0.1800 -0.0230 0.165 Uiso 1 1 calc R . .
H30B H 0.5855 0.1135 0.0344 0.165 Uiso 1 1 calc R . .

loop_
_atom_site_aniso_label
_atom_site_aniso_U_11
_atom_site_aniso_U_22
_atom_site_aniso_U_33
_atom_site_aniso_U_23
_atom_site_aniso_U_13
_atom_site_aniso_U_12
Ir 0.02892(7) 0.03439(8) 0.02900(8) 0.00018(6) 0.00944(5) 0.00020(5)
F1 0.094(2) 0.0619(17) 0.0649(17) 0.0237(13) 0.0159(15) 0.0307(14)
F2 0.102(2) 0.0642(17) 0.0597(16) -0.0134(13) 0.0329(15) 0.0226(15)
C1 0.0332(17) 0.0322(18) 0.0376(19) -0.0029(14) 0.0129(15) -0.0041(14)
C2 0.0394(19) 0.0366(19) 0.039(2) -0.0044(15) 0.0130(16) -0.0043(15)
C3 0.046(2) 0.043(2) 0.048(2) -0.0091(17) 0.0184(18) -0.0002(16)
C4 0.046(2) 0.039(2) 0.065(3) -0.0010(19) 0.012(2) 0.0026(17)
C5 0.044(2) 0.045(2) 0.050(2) 0.0084(18) 0.0069(18) 0.0034(17)
C6 0.043(2) 0.042(2) 0.043(2) 0.0035(16) 0.0159(17) -0.0019(16)
N3 0.0405(16) 0.0406(17) 0.0339(16) 0.0007(12) 0.0156(13) -0.0018(13)
C11 0.064(3) 0.046(2) 0.039(2) 0.0050(18) 0.0165(19) 0.007(2)
C9 0.130(5) 0.077(3) 0.036(2) -0.001(2) 0.032(3) 0.017(3)
C10 0.100(4) 0.065(3) 0.036(2) 0.014(2) 0.021(2) 0.015(3)
N1 0.0317(15) 0.0422(17) 0.0397(17) 0.0004(13) 0.0101(13) 0.0081(13)
N2 0.0279(14) 0.0402(17) 0.0442(17) 0.0011(13) 0.0117(13) -0.0020(12)
O2 0.0596(18) 0.0416(14) 0.0474(16) 0.0017(12) 0.0097(13) 0.0167(13)
O1 0.0357(14) 0.0508(17) 0.087(2) 0.0024(15) 0.0149(14) -0.0080(12)
C25 0.044(2) 0.039(2) 0.0298(18) 0.0021(15) 0.0091(15) 0.0084(16)
C27 0.0352(18) 0.044(2) 0.039(2) -0.0003(16) 0.0118(15) -0.0069(15)
C29 0.0300(18) 0.054(3) 0.086(3) 0.003(2) 0.015(2) 0.0057(17)
C26 0.043(2) 0.0338(19) 0.051(2) 0.0012(17) 0.0112(17) -0.0043(16)
C23 0.039(2) 0.066(3) 0.071(3) 0.001(2) 0.013(2) 0.015(2)
C24 0.051(3) 0.070(3) 0.071(3) 0.011(2) 0.021(2) 0.023(2)
N4 0.0354(14) 0.0354(15) 0.0324(15) -0.0013(12) 0.0102(12) 0.0039(12)
C17 0.0336(17) 0.0364(19) 0.0392(19) 0.0034(15) 0.0115(15) 0.0050(14)
C14 0.073(3) 0.064(3) 0.036(2) -0.003(2) 0.023(2) 0.007(2)
F3 0.0506(14) 0.0803(18) 0.0601(15) 0.0074(13) 0.0313(12) -0.0085(12)
C15 0.054(2) 0.059(2) 0.040(2) 0.0030(19) 0.0216(19) 0.004(2)
C12 0.043(2) 0.049(2) 0.036(2) -0.0024(17) 0.0046(17) -0.0023(17)
C13 0.057(3) 0.059(3) 0.038(2) -0.0054(19) 0.0036(19) 0.005(2)
C16 0.0381(18) 0.0369(18) 0.0366(19) 0.0012(15) 0.0134(15) 0.0059(15)
C18 0.0366(19) 0.046(2) 0.049(2) 0.0079(17) 0.0209(17) 0.0048(16)
F4 0.0503(14) 0.086(2) 0.0644(17) -0.0241(14) 0.0018(12) -0.0171(13)
C7 0.050(2) 0.042(2) 0.0356(19) -0.0015(16) 0.0149(17) 0.0005(17)
C8 0.100(4) 0.064(3) 0.036(2) -0.003(2) 0.026(2) 0.017(3)
C22 0.0312(17) 0.0374(19) 0.0366(19) -0.0005(15) 0.0108(14) 0.0006(14)
C21 0.040(2) 0.048(2) 0.038(2) -0.0042(17) 0.0132(16) -0.0021(17)
C20 0.0376(19) 0.044(2) 0.052(2) -0.0110(18) 0.0056(17) -0.0027(17)
C28 0.035(2) 0.058(3) 0.118(4) -0.003(3) 0.012(2) -0.005(2)
C19 0.0314(18) 0.043(2) 0.067(3) -0.0009(19) 0.0144(19) -0.0054(16)
Cl1 0.1203(18) 0.301(4) 0.1276(19) 0.058(2) -0.0054(14) 0.039(2)
Cl2 0.207(3) 0.157(2) 0.177(2) -0.0311(19) 0.075(2) 0.0053(19)
C30 0.145(7) 0.180(8) 0.084(5) -0.005(5) 0.013(5) 0.024(6)

loop_
_atom_type_symbol
_atom_type_description
_atom_type_scat_dispersion_real
_atom_type_scat_dispersion_imag
_atom_type_scat_source
C C 0.0033 0.0016 'International Tables Vol C Tables 4.2.6.8 and 6.1.1.4'
H H 0.0000 0.0000 'International Tables Vol C Tables 4.2.6.8 and 6.1.1.4'
N N 0.0061 0.0033 'International Tables Vol C Tables 4.2.6.8 and 6.1.1.4'
O O 0.0106 0.0060 'International Tables Vol C Tables 4.2.6.8 and 6.1.1.4'
F F 0.0171 0.0103 'International Tables Vol C Tables 4.2.6.8 and 6.1.1.4'
Ir Ir -1.4442 7.9887 'International Tables Vol C Tables 4.2.6.8 and 6.1.1.4'
Cl Cl 0.1484 0.1585 'International Tables Vol C Tables 4.2.6.8 and 6.1.1.4'

loop_
_geom_angle_atom_site_label_1
_geom_angle_atom_site_label_2
_geom_angle_atom_site_label_3
_geom_angle
_geom_angle_site_symmetry_1
_geom_angle_site_symmetry_3
C1 Ir C22 89.29(13) . .
C1 Ir N3 80.35(13) . .
C22 Ir N3 94.86(12) . .
C1 Ir N4 97.05(12) . .
C22 Ir N4 80.31(12) . .
N3 Ir N4 174.58(11) . .
C1 Ir N2 91.01(12) . .
C22 Ir N2 176.17(12) . .
N3 Ir N2 88.96(11) . .
N4 Ir N2 95.86(11) . .
C1 Ir N1 175.34(12) . .
C22 Ir N1 93.86(12) . .
N3 Ir N1 95.96(11) . .
N4 Ir N1 86.87(11) . .
N2 Ir N1 86.07(11) . .
C6 C1 C2 117.6(3) . .
C6 C1 Ir 127.8(3) . .
C2 C1 Ir 114.4(2) . .
C3 C2 C1 119.0(3) . .
C3 C2 C7 125.6(3) . .
C1 C2 C7 115.4(3) . .
F2 C3 C4 116.5(3) . .
F2 C3 C2 120.0(4) . .
C4 C3 C2 123.5(4) . .
C5 C4 C3 116.0(4) . .
C5 C4 H4 122.0 . .
C3 C4 H4 122.0 . .
F1 C5 C6 118.8(4) . .
F1 C5 C4 117.4(4) . .
C6 C5 C4 123.9(4) . .
C5 C6 C1 120.1(3) . .
C5 C6 H6 120.0 . .
C1 C6 H6 120.0 . .
C11 N3 C7 119.0(3) . .
C11 N3 Ir 123.9(3) . .
C7 N3 Ir 117.1(2) . .
N3 C11 C10 122.9(4) . .
N3 C11 H11 118.5 . .
C10 C11 H11 118.5 . .
C8 C9 C10 119.8(4) . .
C8 C9 H9 120.1 . .
C10 C9 H9 120.1 . .
C11 C10 C9 118.3(4) . .
C11 C10 H10 120.8 . .
C9 C10 H10 120.8 . .
C25 N1 C23 108.1(3) . .
C25 N1 Ir 125.9(2) . .
C23 N1 Ir 125.2(3) . .
C27 N2 C29 109.2(3) . .
C27 N2 Ir 126.5(2) . .
C29 N2 Ir 123.7(2) . .
C25 O2 C24 107.1(3) . .
C27 O1 C28 107.1(3) . .
N1 C25 O2 114.4(3) . .
N1 C25 C26 129.4(3) . .
O2 C25 C26 116.2(3) . .
N2 C27 O1 114.2(3) . .
N2 C27 C26 129.5(3) . .
O1 C27 C26 116.3(3) . .
N2 C29 C28 103.7(3) . .
N2 C29 H29A 111.0 . .
C28 C29 H29A 111.0 . .
N2 C29 H29B 111.0 . .
C28 C29 H29B 111.0 . .
H29A C29 H29B 109.0 . .
C27 C26 C25 122.1(3) . .
C27 C26 H100 122(2) . .
C25 C26 H100 116(2) . .
N1 C23 C24 103.9(3) . .
N1 C23 H23A 111.0 . .
C24 C23 H23A 111.0 . .
N1 C23 H23B 111.0 . .
C24 C23 H23B 111.0 . .
H23A C23 H23B 109.0 . .
O2 C24 C23 105.4(3) . .
O2 C24 H24A 110.7 . .
C23 C24 H24A 110.7 . .
O2 C24 H24B 110.7 . .
C23 C24 H24B 110.7 . .
H24A C24 H24B 108.8 . .
C12 N4 C16 119.4(3) . .
C12 N4 Ir 123.7(2) . .
C16 N4 Ir 116.8(2) . .
C18 C17 C22 118.3(3) . .
C18 C17 C16 126.2(3) . .
C22 C17 C16 115.5(3) . .
C13 C14 C15 120.0(4) . .
C13 C14 H14 120.0 . .
C15 C14 H14 120.0 . .
C14 C15 C16 120.2(4) . .
C14 C15 H15 119.9 . .
C16 C15 H15 119.9 . .
N4 C12 C13 122.4(4) . .
N4 C12 H12 118.8 . .
C13 C12 H12 118.8 . .
C14 C13 C12 118.5(4) . .
C14 C13 H13 120.8 . .
C12 C13 H13 120.8 . .
N4 C16 C15 119.4(3) . .
N4 C16 C17 113.2(3) . .
C15 C16 C17 127.4(3) . .
F3 C18 C19 116.0(3) . .
F3 C18 C17 120.1(3) . .
C19 C18 C17 123.9(3) . .
N3 C7 C8 119.9(4) . .
N3 C7 C2 112.6(3) . .
C8 C7 C2 127.5(4) . .
C9 C8 C7 120.1(4) . .
C9 C8 H8 119.9 . .
C7 C8 H8 119.9 . .
C21 C22 C17 118.4(3) . .
C21 C22 Ir 127.4(3) . .
C17 C22 Ir 114.2(2) . .
C20 C21 C22 119.4(3) . .
C20 C21 H21 120.3 . .
C22 C21 H21 120.3 . .
F4 C20 C21 119.1(4) . .
F4 C20 C19 116.8(3) . .
C21 C20 C19 124.0(4) . .
O1 C28 C29 105.2(3) . .
O1 C28 H28A 110.7 . .
C29 C28 H28A 110.7 . .
O1 C28 H28B 110.7 . .
C29 C28 H28B 110.7 . .
H28A C28 H28B 108.8 . .
C20 C19 C18 115.9(3) . .
C20 C19 H19 122.1 . .
C18 C19 H19 122.1 . .
Cl2 C30 Cl1 113.5(5) . .
Cl2 C30 H30A 108.9 . .
Cl1 C30 H30A 108.9 . .
Cl2 C30 H30B 108.9 . .
Cl1 C30 H30B 108.9 . .
H30A C30 H30B 107.7 . .

loop_
_geom_bond_atom_site_label_1
_geom_bond_atom_site_label_2
_geom_bond_distance
_geom_bond_site_symmetry_2
Ir C1 2.003(3) .
Ir C22 2.011(3) .
Ir N3 2.032(3) .
Ir N4 2.037(3) .
Ir N2 2.128(3) .
Ir N1 2.135(3) .
F1 C5 1.362(4) .
F2 C3 1.357(4) .
C1 C6 1.399(5) .
C1 C2 1.415(4) .
C2 C3 1.390(5) .
C2 C7 1.470(5) .
C3 C4 1.372(5) .
C4 C5 1.370(6) .
C4 H4 0.9300 .
C5 C6 1.368(5) .
C6 H6 0.9300 .
N3 C11 1.346(5) .
N3 C7 1.363(4) .
C11 C10 1.365(5) .
C11 H11 0.9300 .
C9 C8 1.367(6) .
C9 C10 1.379(7) .
C9 H9 0.9300 .
C10 H10 0.9300 .
N1 C25 1.310(5) .
N1 C23 1.474(4) .
N2 C27 1.297(4) .
N2 C29 1.463(4) .
O2 C25 1.367(4) .
O2 C24 1.444(5) .
O1 C27 1.371(4) .
O1 C28 1.445(5) .
C25 C26 1.390(5) .
C27 C26 1.386(5) .
C29 C28 1.506(6) .
C29 H29A 0.9700 .
C29 H29B 0.9700 .
C26 H100 0.966(19) .
C23 C24 1.500(6) .
C23 H23A 0.9700 .
C23 H23B 0.9700 .
C24 H24A 0.9700 .
C24 H24B 0.9700 .
N4 C12 1.344(5) .
N4 C16 1.363(4) .
C17 C18 1.383(5) .
C17 C22 1.419(4) .
C17 C16 1.463(5) .
C14 C13 1.364(6) .
C14 C15 1.373(6) .
C14 H14 0.9300 .
F3 C18 1.358(4) .
C15 C16 1.391(5) .
C15 H15 0.9300 .
C12 C13 1.380(5) .
C12 H12 0.9300 .
C13 H13 0.9300 .
C18 C19 1.372(5) .
F4 C20 1.368(4) .
C7 C8 1.387(5) .
C8 H8 0.9300 .
C22 C21 1.393(5) .
C21 C20 1.369(5) .
C21 H21 0.9300 .
C20 C19 1.372(5) .
C28 H28A 0.9700 .
C28 H28B 0.9700 .
C19 H19 0.9300 .
Cl1 C30 1.701(8) .
Cl2 C30 1.689(8) .
C30 H30A 0.9700 .
C30 H30B 0.9700 .
